data_7000590
loop_
_publ_author_name
'Garon, Christian N.'
'McIsaac, Daniel I.'
'Vogels, Christopher M.'
'Decken, Andreas'
'Williams, Ian D.'
'Kleeberg, Christian'
'Marder, Todd B.'
'Westcott, Stephen A.'

_publ_section_title
;
 Synthesis and structure of indenyl rhodium(I) complexes containing
 unsaturated phosphines: catalyst precursors for alkene hydroboration
;
_journal_issue 9
_journal_name_full 'Dalton Transactions'
_journal_page_first 1624
_journal_page_last 1631
_journal_paper_doi 10.1039/b812259h
_journal_year 2009
_chemical_formula_moiety 'C45 H45 P2 Rh'
_chemical_formula_sum 'C45 H45 P2 Rh'
_chemical_formula_weight 750.66
_space_group_IT_number 2
_symmetry_cell_setting triclinic
_symmetry_Int_Tables_number 2
_symmetry_space_group_name_Hall '-P 1'
_symmetry_space_group_name_H-M 'P -1'
_atom_sites_solution_hydrogens geom
_atom_sites_solution_primary direct
_atom_sites_solution_secondary difmap
_audit_creation_method SHELXL-97
_cell_angle_alpha 108.854(1)
_cell_angle_beta 92.464(1)
_cell_angle_gamma 112.489(1)
_cell_formula_units_Z 2
_cell_length_a 11.0600(6)
_cell_length_b 11.8418(7)
_cell_length_c 17.1608(10)
_cell_measurement_reflns_used 8366
_cell_measurement_temperature 198(1)
_cell_measurement_theta_max 28.2725
_cell_measurement_theta_min 2.3365
_cell_volume 1929.21(19)
_computing_cell_refinement 'Bruker SMART'
_computing_data_collection 'Bruker SMART'
_computing_data_reduction 'Bruker SAINT'
_computing_molecular_graphics 'Bruker SHELXTL (Sheldrick, 2008)'
_computing_publication_material 'Bruker SHELXTL (Sheldrick, 2008)'
_computing_structure_refinement 'SHELXL-97 (Sheldrick, 2008)'
_computing_structure_solution 'SHELXS-97 (Sheldrick, 2008)'
_diffrn_ambient_temperature 198(1)
_diffrn_measured_fraction_theta_full 0.997
_diffrn_measured_fraction_theta_max 0.948
_diffrn_measurement_device_type 'Bruker AXS SMART1000/P4'
_diffrn_measurement_method 'phi and omega scans'
_diffrn_radiation_monochromator graphite
_diffrn_radiation_probe x-ray
_diffrn_radiation_type MoK\a
_diffrn_radiation_wavelength 0.71073
_diffrn_reflns_av_R_equivalents 0.0174
_diffrn_reflns_av_sigmaI/netI 0.0278
_diffrn_reflns_limit_h_max 14
_diffrn_reflns_limit_h_min -14
_diffrn_reflns_limit_k_max 14
_diffrn_reflns_limit_k_min -15
_diffrn_reflns_limit_l_max 22
_diffrn_reflns_limit_l_min -22
_diffrn_reflns_number 13395
_diffrn_reflns_theta_full 25.00
_diffrn_reflns_theta_max 27.50
_diffrn_reflns_theta_min 1.94
_diffrn_source 'fine-focus sealed tube'
_diffrn_source_type K760
_diffrn_standards_decay_% 0
_diffrn_standards_interval_count 0
_diffrn_standards_interval_time 0
_diffrn_standards_number 0
_exptl_absorpt_coefficient_mu 0.555
_exptl_absorpt_correction_T_max 0.8971
_exptl_absorpt_correction_T_min 0.8084
_exptl_absorpt_correction_type multi-scan
_exptl_absorpt_process_details 'SADABS (Sheldrick, 2004)'
_exptl_crystal_colour Red
_exptl_crystal_density_diffrn 1.292
_exptl_crystal_density_method 'not measured'
_exptl_crystal_description Parallelepiped
_exptl_crystal_F_000 780
_exptl_crystal_size_max 0.40
_exptl_crystal_size_mid 0.28
_exptl_crystal_size_min 0.20
_refine_diff_density_max 1.473
_refine_diff_density_min -0.463
_refine_diff_density_rms 0.081
_refine_ls_extinction_method none
_refine_ls_goodness_of_fit_ref 1.091
_refine_ls_hydrogen_treatment constr
_refine_ls_matrix_type full
_refine_ls_number_parameters 439
_refine_ls_number_reflns 8406
_refine_ls_number_restraints 0
_refine_ls_restrained_S_all 1.091
_refine_ls_R_factor_all 0.0402
_refine_ls_R_factor_gt 0.0332
_refine_ls_shift/su_max 0.001
_refine_ls_shift/su_mean 0.000
_refine_ls_structure_factor_coef Fsqd
_refine_ls_weighting_details 'calc w=1/[\s^2^(Fo^2^)+(0.0590P)^2^+0.2619P] where P=(Fo^2^+2Fc^2^)/3'
_refine_ls_weighting_scheme calc
_refine_ls_wR_factor_gt 0.0877
_refine_ls_wR_factor_ref 0.0922
_reflns_number_gt 7406
_reflns_number_total 8406
_reflns_threshold_expression 'I > 2\s(I)'
_cod_data_source_file b812259h.txt
_cod_data_source_block sw050640
_cod_original_sg_symbol_Hall '-P 1 '
_cod_database_code 7000590

loop_
_symmetry_equiv_pos_as_xyz
'x, y, z'
'-x, -y, -z'

loop_
_atom_site_label
_atom_site_type_symbol
_atom_site_fract_x
_atom_site_fract_y
_atom_site_fract_z
_atom_site_U_iso_or_equiv
_atom_site_adp_type
_atom_site_occupancy
_atom_site_symmetry_multiplicity
_atom_site_calc_flag
_atom_site_refinement_flags
_atom_site_disorder_assembly
_atom_site_disorder_group
Rh Rh 0.363449(14) 0.485095(13) 0.263143(9) 0.02624(6) Uani 1 1 d . . .
P1 P 0.19817(5) 0.31726(5) 0.16836(3) 0.02518(11) Uani 1 1 d . . .
P2 P 0.24132(5) 0.50656(5) 0.36075(3) 0.02800(11) Uani 1 1 d . . .
C1 C 0.5230(2) 0.4971(2) 0.18730(15) 0.0361(5) Uani 1 1 d . . .
H1 H 0.5173 0.4276 0.1334 0.043 Uiso 1 1 calc R . .
C2 C 0.5770(2) 0.5119(2) 0.26877(15) 0.0383(5) Uani 1 1 d . . .
H2 H 0.6138 0.4534 0.2816 0.046 Uiso 1 1 calc R . .
C3 C 0.5750(2) 0.6265(2) 0.32818(16) 0.0394(5) Uani 1 1 d . . .
H3 H 0.6098 0.6620 0.3899 0.047 Uiso 1 1 calc R . .
C3A C 0.5401(2) 0.6966(2) 0.28198(16) 0.0380(5) Uani 1 1 d . . .
C4 C 0.5346(2) 0.8203(2) 0.30804(19) 0.0478(6) Uani 1 1 d . . .
H4 H 0.5566 0.8747 0.3658 0.057 Uiso 1 1 calc R . .
C5 C 0.4968(3) 0.8603(2) 0.2483(2) 0.0562(7) Uani 1 1 d . . .
H5 H 0.4959 0.9446 0.2649 0.067 Uiso 1 1 calc R . .
C6 C 0.4597(3) 0.7798(3) 0.1634(2) 0.0544(7) Uani 1 1 d . . .
H6 H 0.4319 0.8097 0.1238 0.065 Uiso 1 1 calc R . .
C7 C 0.4623(2) 0.6579(2) 0.13580(17) 0.0427(5) Uani 1 1 d . . .
H7 H 0.4352 0.6033 0.0780 0.051 Uiso 1 1 calc R . .
C7A C 0.5062(2) 0.6162(2) 0.19529(15) 0.0362(5) Uani 1 1 d . . .
C8 C 0.19527(19) 0.3331(2) 0.06536(12) 0.0294(4) Uani 1 1 d . . .
C9 C 0.1450(2) 0.4186(2) 0.05198(14) 0.0365(5) Uani 1 1 d . . .
H9 H 0.1103 0.4639 0.0948 0.044 Uiso 1 1 calc R . .
C10 C 0.1457(3) 0.4375(3) -0.02376(16) 0.0466(6) Uani 1 1 d . . .
H10 H 0.1106 0.4950 -0.0326 0.056 Uiso 1 1 calc R . .
C11 C 0.1969(2) 0.3734(3) -0.08613(16) 0.0502(6) Uani 1 1 d . . .
H11 H 0.1981 0.3876 -0.1376 0.060 Uiso 1 1 calc R . .
C12 C 0.2464(2) 0.2884(3) -0.07354(15) 0.0466(6) Uani 1 1 d . . .
H12 H 0.2805 0.2431 -0.1168 0.056 Uiso 1 1 calc R . .
C13 C 0.2465(2) 0.2688(2) 0.00228(14) 0.0374(5) Uani 1 1 d . . .
H13 H 0.2819 0.2113 0.0108 0.045 Uiso 1 1 calc R . .
C14 C 0.20168(19) 0.15587(18) 0.14606(12) 0.0268(4) Uani 1 1 d . . .
C15 C 0.3181(2) 0.1516(2) 0.17560(14) 0.0354(5) Uani 1 1 d . . .
H15 H 0.3941 0.2310 0.2060 0.043 Uiso 1 1 calc R . .
C16 C 0.3234(2) 0.0308(2) 0.16060(15) 0.0415(5) Uani 1 1 d . . .
H16 H 0.4034 0.0281 0.1806 0.050 Uiso 1 1 calc R . .
C17 C 0.2137(2) -0.0846(2) 0.11705(14) 0.0372(5) Uani 1 1 d . . .
H17 H 0.2174 -0.1667 0.1080 0.045 Uiso 1 1 calc R . .
C18 C 0.0985(2) -0.0809(2) 0.08652(14) 0.0380(5) Uani 1 1 d . . .
H18 H 0.0233 -0.1606 0.0554 0.046 Uiso 1 1 calc R . .
C19 C 0.0920(2) 0.0390(2) 0.10109(13) 0.0336(4) Uani 1 1 d . . .
H19 H 0.0122 0.0409 0.0802 0.040 Uiso 1 1 calc R . .
C20 C 0.02781(19) 0.27648(19) 0.17317(12) 0.0286(4) Uani 1 1 d . . .
C21 C -0.0892(2) 0.24624(19) 0.16878(13) 0.0305(4) Uani 1 1 d . . .
C22 C -0.2347(2) 0.2060(2) 0.15933(14) 0.0327(4) Uani 1 1 d . . .
C23 C -0.3057(2) 0.0611(2) 0.10101(16) 0.0476(6) Uani 1 1 d . . .
H23A H -0.2775 0.0500 0.0467 0.071 Uiso 1 1 calc R . .
H23B H -0.4023 0.0339 0.0929 0.071 Uiso 1 1 calc R . .
H23C H -0.2826 0.0069 0.1262 0.071 Uiso 1 1 calc R . .
C24 C -0.2758(2) 0.2240(3) 0.24500(15) 0.0479(6) Uani 1 1 d . . .
H24A H -0.2592 0.1638 0.2674 0.072 Uiso 1 1 calc R . .
H24B H -0.3708 0.2049 0.2389 0.072 Uiso 1 1 calc R . .
H24C H -0.2236 0.3148 0.2836 0.072 Uiso 1 1 calc R . .
C25 C -0.2710(3) 0.2908(3) 0.1201(2) 0.0577(7) Uani 1 1 d . . .
H25A H -0.2224 0.3837 0.1562 0.087 Uiso 1 1 calc R . .
H25B H -0.3671 0.2663 0.1145 0.087 Uiso 1 1 calc R . .
H25C H -0.2467 0.2767 0.0647 0.087 Uiso 1 1 calc R . .
C26 C 0.1170(2) 0.56836(19) 0.34571(12) 0.0296(4) Uani 1 1 d . . .
C27 C 0.0076(2) 0.5480(2) 0.38502(13) 0.0362(5) Uani 1 1 d . . .
H27 H -0.0058 0.4985 0.4203 0.043 Uiso 1 1 calc R . .
C28 C -0.0823(2) 0.5996(2) 0.37302(15) 0.0415(5) Uani 1 1 d . . .
H28 H -0.1571 0.5851 0.3999 0.050 Uiso 1 1 calc R . .
C29 C -0.0628(2) 0.6718(2) 0.32201(16) 0.0431(5) Uani 1 1 d . . .
H29 H -0.1250 0.7060 0.3133 0.052 Uiso 1 1 calc R . .
C30 C 0.0465(3) 0.6945(2) 0.28348(16) 0.0449(5) Uani 1 1 d . . .
H30 H 0.0609 0.7463 0.2497 0.054 Uiso 1 1 calc R . .
C31 C 0.1357(2) 0.6411(2) 0.29427(14) 0.0381(5) Uani 1 1 d . . .
H31 H 0.2094 0.6545 0.2664 0.046 Uiso 1 1 calc R . .
C32 C 0.3420(2) 0.6248(2) 0.46355(13) 0.0328(4) Uani 1 1 d . . .
C33 C 0.3792(3) 0.7582(2) 0.48230(15) 0.0463(6) Uani 1 1 d . . .
H33 H 0.3400 0.7865 0.4463 0.056 Uiso 1 1 calc R . .
C34 C 0.4732(3) 0.8502(3) 0.55336(16) 0.0541(7) Uani 1 1 d . . .
H34 H 0.4984 0.9413 0.5658 0.065 Uiso 1 1 calc R . .
C35 C 0.5306(3) 0.8097(3) 0.60637(15) 0.0513(6) Uani 1 1 d . . .
H35 H 0.5957 0.8730 0.6548 0.062 Uiso 1 1 calc R . .
C36 C 0.4932(3) 0.6778(3) 0.58867(15) 0.0486(6) Uani 1 1 d . . .
H36 H 0.5322 0.6499 0.6250 0.058 Uiso 1 1 calc R . .
C37 C 0.3989(2) 0.5857(2) 0.51811(14) 0.0408(5) Uani 1 1 d . . .
H37 H 0.3726 0.4947 0.5067 0.049 Uiso 1 1 calc R . .
C38 C 0.1483(2) 0.3641(2) 0.38153(13) 0.0358(5) Uani 1 1 d . . .
C39 C 0.0880(2) 0.2586(2) 0.38523(14) 0.0381(5) Uani 1 1 d . . .
C40 C 0.0152(3) 0.1249(2) 0.38610(15) 0.0441(6) Uani 1 1 d . . .
C41 C -0.0230(4) 0.0271(3) 0.29541(18) 0.0778(11) Uani 1 1 d . . .
H41A H -0.0752 0.0506 0.2610 0.117 Uiso 1 1 calc R . .
H41B H -0.0762 -0.0617 0.2938 0.117 Uiso 1 1 calc R . .
H41C H 0.0581 0.0299 0.2735 0.117 Uiso 1 1 calc R . .
C42 C -0.1096(3) 0.1152(3) 0.42296(17) 0.0533(6) Uani 1 1 d . . .
H42A H -0.0841 0.1758 0.4816 0.080 Uiso 1 1 calc R . .
H42B H -0.1596 0.0251 0.4202 0.080 Uiso 1 1 calc R . .
H42C H -0.1655 0.1384 0.3908 0.080 Uiso 1 1 calc R . .
C43 C 0.1084(3) 0.0980(3) 0.4399(2) 0.0611(8) Uani 1 1 d . . .
H43A H 0.1920 0.1126 0.4190 0.092 Uiso 1 1 calc R . .
H43B H 0.0652 0.0068 0.4365 0.092 Uiso 1 1 calc R . .
H43C H 0.1272 0.1576 0.4983 0.092 Uiso 1 1 calc R . .

loop_
_atom_site_aniso_label
_atom_site_aniso_U_11
_atom_site_aniso_U_22
_atom_site_aniso_U_33
_atom_site_aniso_U_23
_atom_site_aniso_U_13
_atom_site_aniso_U_12
Rh 0.02207(9) 0.02332(9) 0.03654(10) 0.01279(7) 0.00494(6) 0.01137(7)
P1 0.0214(2) 0.0257(2) 0.0329(2) 0.01372(19) 0.00598(19) 0.01199(19)
P2 0.0302(3) 0.0254(2) 0.0338(2) 0.0140(2) 0.0062(2) 0.0147(2)
C1 0.0261(10) 0.0348(11) 0.0565(13) 0.0219(10) 0.0165(9) 0.0170(9)
C2 0.0237(10) 0.0338(11) 0.0622(14) 0.0215(10) 0.0050(9) 0.0142(9)
C3 0.0260(10) 0.0322(11) 0.0561(13) 0.0159(10) -0.0018(9) 0.0095(9)
C3A 0.0229(10) 0.0279(10) 0.0627(14) 0.0183(10) 0.0068(9) 0.0091(8)
C4 0.0385(13) 0.0286(11) 0.0749(17) 0.0188(11) 0.0082(12) 0.0129(10)
C5 0.0507(15) 0.0336(12) 0.095(2) 0.0322(14) 0.0158(15) 0.0211(12)
C6 0.0429(14) 0.0557(16) 0.092(2) 0.0537(16) 0.0225(14) 0.0261(12)
C7 0.0287(11) 0.0472(13) 0.0632(14) 0.0335(12) 0.0145(10) 0.0156(10)
C7A 0.0230(10) 0.0336(11) 0.0603(13) 0.0256(10) 0.0147(9) 0.0128(8)
C8 0.0228(9) 0.0317(10) 0.0361(10) 0.0180(8) 0.0050(8) 0.0091(8)
C9 0.0356(11) 0.0346(11) 0.0441(11) 0.0200(9) 0.0056(9) 0.0154(9)
C10 0.0424(13) 0.0490(14) 0.0599(14) 0.0369(12) 0.0057(11) 0.0174(11)
C11 0.0388(13) 0.0691(17) 0.0496(13) 0.0402(13) 0.0091(11) 0.0145(12)
C12 0.0354(12) 0.0671(16) 0.0429(12) 0.0264(12) 0.0167(10) 0.0211(12)
C13 0.0273(10) 0.0476(13) 0.0448(11) 0.0224(10) 0.0105(9) 0.0185(10)
C14 0.0279(10) 0.0264(9) 0.0306(9) 0.0133(7) 0.0064(7) 0.0133(8)
C15 0.0307(11) 0.0261(10) 0.0469(12) 0.0115(9) -0.0017(9) 0.0119(8)
C16 0.0388(12) 0.0345(11) 0.0535(13) 0.0133(10) -0.0020(10) 0.0211(10)
C17 0.0420(12) 0.0295(10) 0.0437(11) 0.0133(9) 0.0077(9) 0.0189(9)
C18 0.0339(11) 0.0256(10) 0.0448(12) 0.0074(9) 0.0020(9) 0.0080(9)
C19 0.0279(10) 0.0326(10) 0.0401(11) 0.0126(9) 0.0023(8) 0.0134(9)
C20 0.0245(10) 0.0281(9) 0.0342(10) 0.0125(8) 0.0065(8) 0.0110(8)
C21 0.0311(11) 0.0277(10) 0.0375(10) 0.0153(8) 0.0087(8) 0.0143(8)
C22 0.0240(10) 0.0316(10) 0.0464(11) 0.0165(9) 0.0106(8) 0.0135(8)
C23 0.0361(13) 0.0406(13) 0.0536(14) 0.0099(11) 0.0110(11) 0.0093(10)
C24 0.0320(12) 0.0540(15) 0.0494(13) 0.0122(11) 0.0144(10) 0.0146(11)
C25 0.0431(15) 0.0629(17) 0.091(2) 0.0438(16) 0.0157(14) 0.0331(13)
C26 0.0301(10) 0.0274(9) 0.0322(9) 0.0099(8) 0.0035(8) 0.0140(8)
C27 0.0359(11) 0.0367(11) 0.0375(10) 0.0130(9) 0.0071(9) 0.0173(9)
C28 0.0333(12) 0.0419(12) 0.0474(12) 0.0099(10) 0.0089(10) 0.0188(10)
C29 0.0371(12) 0.0422(12) 0.0545(13) 0.0136(10) 0.0018(10) 0.0255(10)
C30 0.0462(14) 0.0451(13) 0.0578(14) 0.0271(11) 0.0103(11) 0.0269(11)
C31 0.0376(12) 0.0404(12) 0.0480(12) 0.0239(10) 0.0113(10) 0.0216(10)
C32 0.0353(11) 0.0350(11) 0.0336(10) 0.0129(8) 0.0063(8) 0.0202(9)
C33 0.0557(15) 0.0392(12) 0.0456(12) 0.0125(10) -0.0016(11) 0.0253(11)
C34 0.0633(17) 0.0375(13) 0.0523(14) 0.0044(11) -0.0015(12) 0.0232(12)
C35 0.0509(15) 0.0606(16) 0.0361(11) 0.0053(11) 0.0013(11) 0.0280(13)
C36 0.0500(15) 0.0660(17) 0.0376(11) 0.0206(11) 0.0035(10) 0.0317(13)
C37 0.0480(14) 0.0444(13) 0.0403(11) 0.0195(10) 0.0094(10) 0.0264(11)
C38 0.0425(12) 0.0351(11) 0.0390(11) 0.0189(9) 0.0116(9) 0.0209(10)
C39 0.0466(13) 0.0358(11) 0.0394(11) 0.0190(9) 0.0117(10) 0.0202(10)
C40 0.0602(16) 0.0318(11) 0.0449(12) 0.0221(10) 0.0143(11) 0.0169(11)
C41 0.138(3) 0.0357(14) 0.0512(16) 0.0187(12) 0.0262(18) 0.0252(18)
C42 0.0485(15) 0.0491(14) 0.0594(15) 0.0299(12) 0.0080(12) 0.0095(12)
C43 0.0670(19) 0.0636(17) 0.087(2) 0.0564(17) 0.0292(16) 0.0376(15)

loop_
_atom_type_symbol
_atom_type_description
_atom_type_scat_dispersion_real
_atom_type_scat_dispersion_imag
_atom_type_scat_source
C C 0.0033 0.0016 'International Tables Vol C Tables 4.2.6.8 and 6.1.1.4'
H H 0.0000 0.0000 'International Tables Vol C Tables 4.2.6.8 and 6.1.1.4'
P P 0.1023 0.0942 'International Tables Vol C Tables 4.2.6.8 and 6.1.1.4'
Rh Rh -1.1178 0.9187 'International Tables Vol C Tables 4.2.6.8 and 6.1.1.4'

loop_
_geom_angle_atom_site_label_1
_geom_angle_atom_site_label_2
_geom_angle_atom_site_label_3
_geom_angle
_geom_angle_site_symmetry_1
_geom_angle_site_symmetry_3
_geom_angle_publ_flag
P1 Rh P2 94.30(2) . . ?
P1 Rh C1 98.13(6) . . ?
P2 Rh C1 167.49(6) . . ?
P1 Rh C2 122.92(6) . . ?
P2 Rh C2 132.44(6) . . ?
C1 Rh C2 37.11(9) . . ?
P1 Rh C3 159.00(7) . . ?
P2 Rh C3 105.46(7) . . ?
C1 Rh C3 62.03(9) . . ?
C2 Rh C3 36.68(8) . . ?
P1 Rh C7A 108.98(6) . . ?
P2 Rh C7A 138.72(6) . . ?
C1 Rh C7A 36.56(7) . . ?
C2 Rh C7A 59.93(8) . . ?
C3 Rh C7A 59.89(8) . . ?
P1 Rh C3A 141.36(6) . . ?
P2 Rh C3A 110.35(6) . . ?
C1 Rh C3A 59.84(8) . . ?
C2 Rh C3A 59.28(8) . . ?
C3 Rh C3A 35.92(8) . . ?
C7A Rh C3A 34.37(8) . . ?
C20 P1 C8 98.32(9) . . ?
C20 P1 C14 100.47(9) . . ?
C8 P1 C14 103.27(9) . . ?
C20 P1 Rh 124.04(7) . . ?
C8 P1 Rh 111.69(7) . . ?
C14 P1 Rh 115.93(6) . . ?
C38 P2 C26 102.99(10) . . ?
C38 P2 C32 103.36(10) . . ?
C26 P2 C32 102.40(9) . . ?
C38 P2 Rh 116.87(7) . . ?
C26 P2 Rh 116.93(7) . . ?
C32 P2 Rh 112.40(7) . . ?
C2 C1 C7A 107.4(2) . . ?
C2 C1 Rh 72.47(13) . . ?
C7A C1 Rh 77.86(12) . . ?
C2 C1 H1 125.7 . . ?
C7A C1 H1 125.7 . . ?
Rh C1 H1 125.7 . . ?
C3 C2 C1 108.61(19) . . ?
C3 C2 Rh 71.83(12) . . ?
C1 C2 Rh 70.42(12) . . ?
C3 C2 H2 125.7 . . ?
C1 C2 H2 125.7 . . ?
Rh C2 H2 125.7 . . ?
C2 C3 C3A 107.6(2) . . ?
C2 C3 Rh 71.50(12) . . ?
C3A C3 Rh 78.30(12) . . ?
C2 C3 H3 125.6 . . ?
C3A C3 H3 125.6 . . ?
Rh C3 H3 125.6 . . ?
C4 C3A C7A 119.9(2) . . ?
C4 C3A C3 132.3(2) . . ?
C7A C3A C3 107.78(19) . . ?
C4 C3A Rh 127.94(16) . . ?
C7A C3A Rh 71.52(12) . . ?
C3 C3A Rh 65.78(11) . . ?
C5 C4 C3A 118.6(3) . . ?
C5 C4 H4 120.7 . . ?
C3A C4 H4 120.7 . . ?
C4 C5 C6 121.5(2) . . ?
C4 C5 H5 119.3 . . ?
C6 C5 H5 119.3 . . ?
C7 C6 C5 121.5(2) . . ?
C7 C6 H6 119.3 . . ?
C5 C6 H6 119.3 . . ?
C6 C7 C7A 118.4(3) . . ?
C6 C7 H7 120.8 . . ?
C7A C7 H7 120.8 . . ?
C7 C7A C3A 119.9(2) . . ?
C7 C7A C1 132.3(2) . . ?
C3A C7A C1 107.7(2) . . ?
C7 C7A Rh 124.77(15) . . ?
C3A C7A Rh 74.11(12) . . ?
C1 C7A Rh 65.58(11) . . ?
C13 C8 C9 119.03(19) . . ?
C13 C8 P1 122.66(16) . . ?
C9 C8 P1 118.24(16) . . ?
C10 C9 C8 120.2(2) . . ?
C10 C9 H9 119.9 . . ?
C8 C9 H9 119.9 . . ?
C11 C10 C9 120.5(2) . . ?
C11 C10 H10 119.7 . . ?
C9 C10 H10 119.7 . . ?
C10 C11 C12 119.7(2) . . ?
C10 C11 H11 120.1 . . ?
C12 C11 H11 120.1 . . ?
C11 C12 C13 120.3(2) . . ?
C11 C12 H12 119.8 . . ?
C13 C12 H12 119.8 . . ?
C8 C13 C12 120.2(2) . . ?
C8 C13 H13 119.9 . . ?
C12 C13 H13 119.9 . . ?
C19 C14 C15 119.25(18) . . ?
C19 C14 P1 122.20(15) . . ?
C15 C14 P1 118.56(15) . . ?
C14 C15 C16 119.9(2) . . ?
C14 C15 H15 120.0 . . ?
C16 C15 H15 120.0 . . ?
C17 C16 C15 120.5(2) . . ?
C17 C16 H16 119.8 . . ?
C15 C16 H16 119.8 . . ?
C16 C17 C18 119.8(2) . . ?
C16 C17 H17 120.1 . . ?
C18 C17 H17 120.1 . . ?
C17 C18 C19 120.2(2) . . ?
C17 C18 H18 119.9 . . ?
C19 C18 H18 119.9 . . ?
C14 C19 C18 120.3(2) . . ?
C14 C19 H19 119.8 . . ?
C18 C19 H19 119.8 . . ?
C21 C20 P1 174.09(18) . . ?
C20 C21 C22 177.5(2) . . ?
C21 C22 C24 110.05(18) . . ?
C21 C22 C25 108.55(18) . . ?
C24 C22 C25 110.1(2) . . ?
C21 C22 C23 108.65(18) . . ?
C24 C22 C23 109.96(19) . . ?
C25 C22 C23 109.5(2) . . ?
C22 C23 H23A 109.5 . . ?
C22 C23 H23B 109.5 . . ?
H23A C23 H23B 109.5 . . ?
C22 C23 H23C 109.5 . . ?
H23A C23 H23C 109.5 . . ?
H23B C23 H23C 109.5 . . ?
C22 C24 H24A 109.5 . . ?
C22 C24 H24B 109.5 . . ?
H24A C24 H24B 109.5 . . ?
C22 C24 H24C 109.5 . . ?
H24A C24 H24C 109.5 . . ?
H24B C24 H24C 109.5 . . ?
C22 C25 H25A 109.5 . . ?
C22 C25 H25B 109.5 . . ?
H25A C25 H25B 109.5 . . ?
C22 C25 H25C 109.5 . . ?
H25A C25 H25C 109.5 . . ?
H25B C25 H25C 109.5 . . ?
C27 C26 C31 119.3(2) . . ?
C27 C26 P2 122.61(16) . . ?
C31 C26 P2 118.12(16) . . ?
C26 C27 C28 120.4(2) . . ?
C26 C27 H27 119.8 . . ?
C28 C27 H27 119.8 . . ?
C29 C28 C27 119.9(2) . . ?
C29 C28 H28 120.0 . . ?
C27 C28 H28 120.0 . . ?
C28 C29 C30 120.3(2) . . ?
C28 C29 H29 119.8 . . ?
C30 C29 H29 119.8 . . ?
C29 C30 C31 119.9(2) . . ?
C29 C30 H30 120.1 . . ?
C31 C30 H30 120.1 . . ?
C26 C31 C30 120.2(2) . . ?
C26 C31 H31 119.9 . . ?
C30 C31 H31 119.9 . . ?
C33 C32 C37 118.9(2) . . ?
C33 C32 P2 119.47(16) . . ?
C37 C32 P2 120.92(17) . . ?
C34 C33 C32 120.2(2) . . ?
C34 C33 H33 119.9 . . ?
C32 C33 H33 119.9 . . ?
C33 C34 C35 120.2(2) . . ?
C33 C34 H34 119.9 . . ?
C35 C34 H34 119.9 . . ?
C36 C35 C34 119.8(2) . . ?
C36 C35 H35 120.1 . . ?
C34 C35 H35 120.1 . . ?
C35 C36 C37 120.1(2) . . ?
C35 C36 H36 119.9 . . ?
C37 C36 H36 119.9 . . ?
C36 C37 C32 120.7(2) . . ?
C36 C37 H37 119.7 . . ?
C32 C37 H37 119.7 . . ?
C39 C38 P2 171.1(2) . . ?
C38 C39 C40 177.3(2) . . ?
C39 C40 C42 110.2(2) . . ?
C39 C40 C41 107.8(2) . . ?
C42 C40 C41 110.0(3) . . ?
C39 C40 C43 108.4(2) . . ?
C42 C40 C43 109.9(2) . . ?
C41 C40 C43 110.5(3) . . ?
C40 C41 H41A 109.5 . . ?
C40 C41 H41B 109.5 . . ?
H41A C41 H41B 109.5 . . ?
C40 C41 H41C 109.5 . . ?
H41A C41 H41C 109.5 . . ?
H41B C41 H41C 109.5 . . ?
C40 C42 H42A 109.5 . . ?
C40 C42 H42B 109.5 . . ?
H42A C42 H42B 109.5 . . ?
C40 C42 H42C 109.5 . . ?
H42A C42 H42C 109.5 . . ?
H42B C42 H42C 109.5 . . ?
C40 C43 H43A 109.5 . . ?
C40 C43 H43B 109.5 . . ?
H43A C43 H43B 109.5 . . ?
C40 C43 H43C 109.5 . . ?
H43A C43 H43C 109.5 . . ?
H43B C43 H43C 109.5 . . ?

loop_
_geom_bond_atom_site_label_1
_geom_bond_atom_site_label_2
_geom_bond_distance
_geom_bond_site_symmetry_2
_geom_bond_publ_flag
Rh P1 2.1938(5) . ?
Rh P2 2.2083(5) . ?
Rh C1 2.226(2) . ?
Rh C2 2.253(2) . ?
Rh C3 2.257(2) . ?
Rh C7A 2.390(2) . ?
Rh C3A 2.423(2) . ?
P1 C20 1.770(2) . ?
P1 C8 1.837(2) . ?
P1 C14 1.8401(19) . ?
P2 C38 1.768(2) . ?
P2 C26 1.831(2) . ?
P2 C32 1.832(2) . ?
C1 C2 1.425(3) . ?
C1 C7A 1.456(3) . ?
C1 H1 1.0000 . ?
C2 C3 1.419(3) . ?
C2 H2 1.0000 . ?
C3 C3A 1.452(3) . ?
C3 H3 1.0000 . ?
C3A C4 1.414(3) . ?
C3A C7A 1.423(3) . ?
C4 C5 1.371(4) . ?
C4 H4 0.9500 . ?
C5 C6 1.396(4) . ?
C5 H5 0.9500 . ?
C6 C7 1.379(4) . ?
C6 H6 0.9500 . ?
C7 C7A 1.410(3) . ?
C7 H7 0.9500 . ?
C8 C13 1.387(3) . ?
C8 C9 1.399(3) . ?
C9 C10 1.388(3) . ?
C9 H9 0.9500 . ?
C10 C11 1.377(4) . ?
C10 H10 0.9500 . ?
C11 C12 1.383(4) . ?
C11 H11 0.9500 . ?
C12 C13 1.393(3) . ?
C12 H12 0.9500 . ?
C13 H13 0.9500 . ?
C14 C19 1.388(3) . ?
C14 C15 1.389(3) . ?
C15 C16 1.395(3) . ?
C15 H15 0.9500 . ?
C16 C17 1.375(3) . ?
C16 H16 0.9500 . ?
C17 C18 1.379(3) . ?
C17 H17 0.9500 . ?
C18 C19 1.391(3) . ?
C18 H18 0.9500 . ?
C19 H19 0.9500 . ?
C20 C21 1.195(3) . ?
C21 C22 1.478(3) . ?
C22 C24 1.530(3) . ?
C22 C25 1.531(3) . ?
C22 C23 1.534(3) . ?
C23 H23A 0.9800 . ?
C23 H23B 0.9800 . ?
C23 H23C 0.9800 . ?
C24 H24A 0.9800 . ?
C24 H24B 0.9800 . ?
C24 H24C 0.9800 . ?
C25 H25A 0.9800 . ?
C25 H25B 0.9800 . ?
C25 H25C 0.9800 . ?
C26 C27 1.389(3) . ?
C26 C31 1.391(3) . ?
C27 C28 1.391(3) . ?
C27 H27 0.9500 . ?
C28 C29 1.379(4) . ?
C28 H28 0.9500 . ?
C29 C30 1.381(4) . ?
C29 H29 0.9500 . ?
C30 C31 1.394(3) . ?
C30 H30 0.9500 . ?
C31 H31 0.9500 . ?
C32 C33 1.390(3) . ?
C32 C37 1.393(3) . ?
C33 C34 1.386(4) . ?
C33 H33 0.9500 . ?
C34 C35 1.388(4) . ?
C34 H34 0.9500 . ?
C35 C36 1.376(4) . ?
C35 H35 0.9500 . ?
C36 C37 1.382(3) . ?
C36 H36 0.9500 . ?
C37 H37 0.9500 . ?
C38 C39 1.195(3) . ?
C39 C40 1.481(3) . ?
C40 C42 1.524(4) . ?
C40 C41 1.532(4) . ?
C40 C43 1.541(4) . ?
C41 H41A 0.9800 . ?
C41 H41B 0.9800 . ?
C41 H41C 0.9800 . ?
C42 H42A 0.9800 . ?
C42 H42B 0.9800 . ?
C42 H42C 0.9800 . ?
C43 H43A 0.9800 . ?
C43 H43B 0.9800 . ?
C43 H43C 0.9800 . ?
